data_2023396
loop_
_publ_author_name
'Nuss, J\"urgen'
'M\"uhle, Claus'
'Hayama, Kyouhei'
'Abdolazimi, Vahideh'
'Takagi, Hidenori'

_publ_section_title
;
 Tilting structures ininverseperovskites,M3TtO (M= Ca, Sr, Ba, Eu;Tt= Si,
 Ge, Sn, Pb)
;
_journal_issue 3
_journal_name_full 'Acta Crystallographica Section B Structural Science, Crystal Engineering and Materials'
_journal_page_first 300
_journal_page_last 312
_journal_paper_doi 10.1107/S2052520615006150
_journal_volume 71
_journal_year 2015
_chemical_formula_moiety 'Ba3 Sn O'
_chemical_formula_sum 'Ba3 O Sn'
_chemical_formula_weight 546.7
_space_group_IT_number 74
_space_group_name_Hall '-I 2c 2c'
_space_group_name_H-M_alt 'I b m m'
_symmetry_cell_setting orthorhombic
_symmetry_space_group_name_Hall '-I 2c 2c'
_symmetry_space_group_name_H-M 'I b m m'
_cell_angle_alpha 90
_cell_angle_beta 90
_cell_angle_gamma 90
_cell_formula_units_Z 4
_cell_length_a 7.6760(10)
_cell_length_b 7.6760(10)
_cell_length_c 10.8560(13)
_cell_measurement_reflns_used 3194
_cell_measurement_temperature 100
_cell_measurement_theta_max 37.07
_cell_measurement_theta_min 3.25
_cell_volume 639.65(14)
_computing_cell_refinement 'Bruker Suite (Bruker AXS, 2013)'
_computing_data_collection 'Bruker Suite (Bruker AXS, 2013)'
_computing_data_reduction 'Bruker Suite (Bruker AXS, 2013)'
_computing_structure_refinement 'JANA2006 (Petricek, 2006)'
_diffrn_ambient_temperature 100
_diffrn_measured_fraction_theta_full 0.98
_diffrn_measured_fraction_theta_max 0.95
_diffrn_measurement_device 'three-cycle diffractometer'
_diffrn_measurement_device_type 'SMART APEX II, Bruker AXS'
_diffrn_measurement_method \wscan
_diffrn_radiation_monochromator graphite
_diffrn_radiation_type 'Mo K\a'
_diffrn_radiation_wavelength 0.71073
_diffrn_reflns_av_R_equivalents 0.0274
_diffrn_reflns_limit_h_max 12
_diffrn_reflns_limit_h_min -12
_diffrn_reflns_limit_k_max 12
_diffrn_reflns_limit_k_min -12
_diffrn_reflns_limit_l_max 18
_diffrn_reflns_limit_l_min -18
_diffrn_reflns_number 5161
_diffrn_reflns_theta_full 29.55
_diffrn_reflns_theta_max 37.07
_diffrn_reflns_theta_min 3.25
_exptl_absorpt_coefficient_mu 21.945
_exptl_absorpt_correction_T_max 0.167
_exptl_absorpt_correction_T_min 0.094
_exptl_absorpt_correction_type multi-scan
_exptl_absorpt_process_details
;
Sheldrick, G. M. (2012) SADABS - Bruker AXS area detector scaling and
absorption, version 2012/1, University of G\"ottingen. Germany.
;
_exptl_crystal_colour grey
_exptl_crystal_density_diffrn 5.6773
_exptl_crystal_description block
_exptl_crystal_F_000 904
_exptl_crystal_size_max 0.080
_exptl_crystal_size_mid 0.060
_exptl_crystal_size_min 0.050
_refine_diff_density_max 0.99
_refine_diff_density_min -1.22
_refine_ls_extinction_coef 77E1(4)
_refine_ls_extinction_method 'B-C type 2 (Becker & Coppens, 1974)'
_refine_ls_goodness_of_fit_ref 1.19
_refine_ls_number_constraints 0
_refine_ls_number_parameters 24
_refine_ls_number_reflns 2658
_refine_ls_number_restraints 0
_refine_ls_R_factor_all 0.0313
_refine_ls_R_factor_gt 0.0291
_refine_ls_shift/su_max 0.0051
_refine_ls_shift/su_mean 0.0009
_refine_ls_structure_factor_coef F
_refine_ls_weighting_details w=1/(\s^2^(F)+0.0001F^2^)
_refine_ls_weighting_scheme sigma
_refine_ls_wR_factor_gt 0.0350
_refine_ls_wR_factor_ref 0.0352
_reflns_number_gt 2514
_reflns_number_total 2658
_reflns_threshold_expression I>2\s(I)
_cod_data_source_file dk5032sup1.cif
_cod_data_source_block Ba3SnO_100K
_cod_original_sg_symbol_Hall '-I -2xc;-2y;-2zc'
_cod_original_formula_sum 'Ba3 O1 Sn1'
_cod_database_code 2023396

loop_
_space_group_symop_id
_space_group_symop_operation_xyz
1 x,y,z
2 -x,-y,z+1/2
3 -x,y,-z
4 x,-y,-z+1/2
5 -x,-y,-z
6 x,y,-z+1/2
7 x,-y,z
8 -x,y,z+1/2
9 x+1/2,y+1/2,z+1/2
10 -x+1/2,-y+1/2,z
11 -x+1/2,y+1/2,-z+1/2
12 x+1/2,-y+1/2,-z
13 -x+1/2,-y+1/2,-z+1/2
14 x+1/2,y+1/2,-z
15 x+1/2,-y+1/2,z+1/2
16 -x+1/2,y+1/2,z

loop_
_atom_site_type_symbol
_atom_site_label
_atom_site_fract_x
_atom_site_fract_y
_atom_site_fract_z
_atom_site_U_iso_or_equiv
_atom_site_adp_type
_atom_site_calc_flag
_atom_site_refinement_flags
_atom_site_occupancy
_atom_site_disorder_assembly
_atom_site_disorder_group
Ba Ba1 -0.02222(7) 0 0.25 0.00813(17) Uani d . 1 . .
Ba Ba2 0.25 0.25 0.01133(5) 0.01269(16) Uani d . 1 . .
Sn Sn 0.50010(10) 0 0.25 0.0078(2) Uani d . 1 . .
O O 0 0 0 0.0132(19) Uani d . 1 . .

loop_
_atom_site_aniso_label
_atom_site_aniso_U_11
_atom_site_aniso_U_22
_atom_site_aniso_U_33
_atom_site_aniso_U_12
_atom_site_aniso_U_13
_atom_site_aniso_U_23
_atom_site_aniso_type_symbol
Ba1 0.0087(2) 0.0099(3) 0.0058(4) 0 0 0 Ba
Ba2 0.0099(2) 0.0181(3) 0.0100(3) -0.00607(14) 0 0 Ba
Sn 0.0038(3) 0.0089(4) 0.0106(5) 0 0 0 Sn
O 0.017(2) 0.023(4) -0.001(3) 0 0.001(3) 0 O

loop_
_atom_type_symbol
_atom_type_scat_dispersion_real
_atom_type_scat_dispersion_imag
_atom_type_scat_source
Ba -0.3244 2.2819 'International Tables Vol C tables 4.2.6.8 and 6.1.1.1'
O 0.0106 0.0060 'International Tables Vol C tables 4.2.6.8 and 6.1.1.1'
Sn -0.6537 1.4246 'International Tables Vol C tables 4.2.6.8 and 6.1.1.1'

loop_
_geom_angle_atom_site_label_1
_geom_angle_atom_site_label_2
_geom_angle_atom_site_label_3
_geom_angle_site_symmetry_1
_geom_angle_site_symmetry_2
_geom_angle_site_symmetry_3
_geom_angle
Ba2 Ba1 Ba2 . . 9_445 173.727(15)
Ba2 Ba1 Ba2 . . 3_555 60.035(9)
Ba2 Ba1 Ba2 . . 11_545 114.107(17)
Ba2 Ba1 Ba2 . . 5_555 89.943(11)
Ba2 Ba1 Ba2 . . 13_555 84.808(14)
Ba2 Ba1 Ba2 . . 7_555 59.929(10)
Ba2 Ba1 Ba2 . . 15_455 119.705(9)
Ba2 Ba1 Sn . . 1_455 122.947(9)
Ba2 Ba1 Sn . . 10_545 118.355(12)
Ba2 Ba1 Sn . . 10_555 58.465(9)
Ba2 Ba1 O . . . 44.997(8)
Ba2 Ba1 O . . 2_555 129.711(15)
Ba2 Ba1 Ba2 9_445 . 3_555 125.914(17)
Ba2 Ba1 Ba2 9_445 . 11_545 60.035(9)
Ba2 Ba1 Ba2 9_445 . 5_555 95.079(14)
Ba2 Ba1 Ba2 9_445 . 13_555 89.943(11)
Ba2 Ba1 Ba2 9_445 . 7_555 119.705(9)
Ba2 Ba1 Ba2 9_445 . 15_455 59.870(10)
Ba2 Ba1 Sn 9_445 . 1_455 62.957(9)
Ba2 Ba1 Sn 9_445 . 10_545 61.417(8)
Ba2 Ba1 Sn 9_445 . 10_555 121.240(10)
Ba2 Ba1 O 9_445 . . 139.890(13)
Ba2 Ba1 O 9_445 . 2_555 44.946(8)
Ba2 Ba1 Ba2 3_555 . 11_545 173.727(15)
Ba2 Ba1 Ba2 3_555 . 5_555 59.870(10)
Ba2 Ba1 Ba2 3_555 . 13_555 119.705(9)
Ba2 Ba1 Ba2 3_555 . 7_555 89.943(11)
Ba2 Ba1 Ba2 3_555 . 15_455 95.079(14)
Ba2 Ba1 Sn 3_555 . 1_455 62.957(9)
Ba2 Ba1 Sn 3_555 . 10_545 121.240(10)
Ba2 Ba1 Sn 3_555 . 10_555 61.417(8)
Ba2 Ba1 O 3_555 . . 44.946(8)
Ba2 Ba1 O 3_555 . 2_555 139.890(13)
Ba2 Ba1 Ba2 11_545 . 5_555 119.705(9)
Ba2 Ba1 Ba2 11_545 . 13_555 59.929(10)
Ba2 Ba1 Ba2 11_545 . 7_555 84.808(14)
Ba2 Ba1 Ba2 11_545 . 15_455 89.943(11)
Ba2 Ba1 Sn 11_545 . 1_455 122.947(9)
Ba2 Ba1 Sn 11_545 . 10_545 58.465(9)
Ba2 Ba1 Sn 11_545 . 10_555 118.355(12)
Ba2 Ba1 O 11_545 . . 129.711(15)
Ba2 Ba1 O 11_545 . 2_555 44.997(8)
Ba2 Ba1 Ba2 5_555 . 13_555 173.727(15)
Ba2 Ba1 Ba2 5_555 . 7_555 60.035(9)
Ba2 Ba1 Ba2 5_555 . 15_455 125.914(17)
Ba2 Ba1 Sn 5_555 . 1_455 62.957(9)
Ba2 Ba1 Sn 5_555 . 10_545 61.417(8)
Ba2 Ba1 Sn 5_555 . 10_555 121.240(10)
Ba2 Ba1 O 5_555 . . 44.946(8)
Ba2 Ba1 O 5_555 . 2_555 139.890(13)
Ba2 Ba1 Ba2 13_555 . 7_555 114.107(17)
Ba2 Ba1 Ba2 13_555 . 15_455 60.035(9)
Ba2 Ba1 Sn 13_555 . 1_455 122.947(9)
Ba2 Ba1 Sn 13_555 . 10_545 118.355(12)
Ba2 Ba1 Sn 13_555 . 10_555 58.465(9)
Ba2 Ba1 O 13_555 . . 129.711(15)
Ba2 Ba1 O 13_555 . 2_555 44.997(8)
Ba2 Ba1 Ba2 7_555 . 15_455 173.727(15)
Ba2 Ba1 Sn 7_555 . 1_455 122.947(9)
Ba2 Ba1 Sn 7_555 . 10_545 58.465(9)
Ba2 Ba1 Sn 7_555 . 10_555 118.355(12)
Ba2 Ba1 O 7_555 . . 44.997(8)
Ba2 Ba1 O 7_555 . 2_555 129.711(15)
Ba2 Ba1 Sn 15_455 . 1_455 62.957(9)
Ba2 Ba1 Sn 15_455 . 10_545 121.240(10)
Ba2 Ba1 Sn 15_455 . 10_555 61.417(8)
Ba2 Ba1 O 15_455 . . 139.890(13)
Ba2 Ba1 O 15_455 . 2_555 44.946(8)
Sn Ba1 Sn 1_455 . 10_545 92.534(14)
Sn Ba1 Sn 1_455 . 10_555 92.534(14)
Sn Ba1 O 1_455 . . 93.596(12)
Sn Ba1 O 1_455 . 2_555 93.596(12)
Sn Ba1 Sn 10_545 . 10_555 174.93(2)
Sn Ba1 O 10_545 . . 89.8411(13)
Sn Ba1 O 10_545 . 2_555 89.8411(13)
Sn Ba1 O 10_555 . . 89.8411(13)
Sn Ba1 O 10_555 . 2_555 89.8411(13)
O Ba1 O . . 2_555 172.81(2)
Ba1 Ba2 Ba1 . . 9_554 173.727(13)
Ba1 Ba2 Ba1 . . 2_554 90.057(10)
Ba1 Ba2 Ba1 . . 10_555 95.192(15)
Ba1 Ba2 Ba2 . . 3_555 60.027(11)
Ba1 Ba2 Ba2 . . 3_655 125.866(13)
Ba1 Ba2 Ba2 . . 7_555 60.036(8)
Ba1 Ba2 Ba2 . . 7_565 119.965(11)
Ba1 Ba2 Sn . . . 63.717(16)
Ba1 Ba2 Sn . . 9_454 117.759(15)
Ba1 Ba2 Sn . . 2_654 120.594(9)
Ba1 Ba2 Sn . . 10_555 60.762(11)
Ba1 Ba2 O . . . 45.054(8)
Ba1 Ba2 O . . 10_555 140.132(17)
Ba1 Ba2 Ba1 9_554 . 2_554 84.921(14)
Ba1 Ba2 Ba1 9_554 . 10_555 90.057(10)
Ba1 Ba2 Ba2 9_554 . 3_555 113.987(14)
Ba1 Ba2 Ba2 9_554 . 3_655 59.938(11)
Ba1 Ba2 Ba2 9_554 . 7_555 119.935(12)
Ba1 Ba2 Ba2 9_554 . 7_565 60.065(8)
Ba1 Ba2 Sn 9_554 . . 122.139(15)
Ba1 Ba2 Sn 9_554 . 9_454 56.294(16)
Ba1 Ba2 Sn 9_554 . 2_654 59.244(11)
Ba1 Ba2 Sn 9_554 . 10_555 119.130(9)
Ba1 Ba2 O 9_554 . . 129.810(17)
Ba1 Ba2 O 9_554 . 10_555 45.003(8)
Ba1 Ba2 Ba1 2_554 . 10_555 173.727(13)
Ba1 Ba2 Ba2 2_554 . 3_555 59.938(11)
Ba1 Ba2 Ba2 2_554 . 3_655 113.987(14)
Ba1 Ba2 Ba2 2_554 . 7_555 60.065(8)
Ba1 Ba2 Ba2 2_554 . 7_565 119.935(12)
Ba1 Ba2 Sn 2_554 . . 119.130(9)
Ba1 Ba2 Sn 2_554 . 9_454 59.244(11)
Ba1 Ba2 Sn 2_554 . 2_654 56.294(16)
Ba1 Ba2 Sn 2_554 . 10_555 122.139(15)
Ba1 Ba2 O 2_554 . . 45.003(8)
Ba1 Ba2 O 2_554 . 10_555 129.810(17)
Ba1 Ba2 Ba2 10_555 . 3_555 125.866(13)
Ba1 Ba2 Ba2 10_555 . 3_655 60.027(11)
Ba1 Ba2 Ba2 10_555 . 7_555 119.965(11)
Ba1 Ba2 Ba2 10_555 . 7_565 60.036(8)
Ba1 Ba2 Sn 10_555 . . 60.762(11)
Ba1 Ba2 Sn 10_555 . 9_454 120.594(9)
Ba1 Ba2 Sn 10_555 . 2_654 117.759(15)
Ba1 Ba2 Sn 10_555 . 10_555 63.717(16)
Ba1 Ba2 O 10_555 . . 140.132(17)
Ba1 Ba2 O 10_555 . 10_555 45.054(8)
Ba2 Ba2 Ba2 3_555 . 3_655 172.663(18)
Ba2 Ba2 Ba2 3_555 . 7_555 90.0000(7)
Ba2 Ba2 Ba2 3_555 . 7_565 90.0000(7)
Ba2 Ba2 Sn 3_555 . . 123.692(15)
Ba2 Ba2 Sn 3_555 . 9_454 57.732(13)
Ba2 Ba2 Sn 3_555 . 2_654 116.193(16)
Ba2 Ba2 Sn 3_555 . 10_555 62.201(13)
Ba2 Ba2 O 3_555 . . 44.941(5)
Ba2 Ba2 O 3_555 . 10_555 134.591(6)
Ba2 Ba2 Ba2 3_655 . 7_555 90.0000(7)
Ba2 Ba2 Ba2 3_655 . 7_565 90.0000(7)
Ba2 Ba2 Sn 3_655 . . 62.201(13)
Ba2 Ba2 Sn 3_655 . 9_454 116.193(16)
Ba2 Ba2 Sn 3_655 . 2_654 57.732(13)
Ba2 Ba2 Sn 3_655 . 10_555 123.692(15)
Ba2 Ba2 O 3_655 . . 134.591(6)
Ba2 Ba2 O 3_655 . 10_555 44.941(5)
Ba2 Ba2 Ba2 7_555 . 7_565 180.0(5)
Ba2 Ba2 Sn 7_555 . . 59.243(9)
Ba2 Ba2 Sn 7_555 . 9_454 119.264(12)
Ba2 Ba2 Sn 7_555 . 2_654 60.736(9)
Ba2 Ba2 Sn 7_555 . 10_555 120.757(12)
Ba2 Ba2 O 7_555 . . 45.059(5)
Ba2 Ba2 O 7_555 . 10_555 134.941(5)
Ba2 Ba2 Sn 7_565 . . 120.757(12)
Ba2 Ba2 Sn 7_565 . 9_454 60.736(9)
Ba2 Ba2 Sn 7_565 . 2_654 119.264(12)
Ba2 Ba2 Sn 7_565 . 10_555 59.243(9)
Ba2 Ba2 O 7_565 . . 134.941(5)
Ba2 Ba2 O 7_565 . 10_555 45.059(5)
Sn Ba2 Sn . . 9_454 177.390(13)
Sn Ba2 Sn . . 2_654 89.944(12)
Sn Ba2 Sn . . 10_555 92.666(16)
Sn Ba2 O . . . 91.800(13)
Sn Ba2 O . . 10_555 91.784(14)
Sn Ba2 Sn 9_454 . 2_654 87.447(16)
Sn Ba2 Sn 9_454 . 10_555 89.944(12)
Sn Ba2 O 9_454 . . 88.132(13)
Sn Ba2 O 9_454 . 10_555 88.117(13)
Sn Ba2 Sn 2_654 . 10_555 177.390(13)
Sn Ba2 O 2_654 . . 88.117(13)
Sn Ba2 O 2_654 . 10_555 88.132(13)
Sn Ba2 O 10_555 . . 91.784(14)
Sn Ba2 O 10_555 . 10_555 91.800(13)
O Ba2 O . . 10_555 174.81(2)
Ba1 Sn Ba1 1_655 . 10_545 87.466(14)
Ba1 Sn Ba1 1_655 . 10_555 87.466(14)
Ba1 Sn Ba2 1_655 . . 120.770(11)
Ba1 Sn Ba2 1_655 . 9_545 60.749(11)
Ba1 Sn Ba2 1_655 . 3_655 60.749(11)
Ba1 Sn Ba2 1_655 . 11_545 120.770(11)
Ba1 Sn Ba2 1_655 . 5_655 60.749(11)
Ba1 Sn Ba2 1_655 . 13_555 120.770(11)
Ba1 Sn Ba2 1_655 . 7_555 120.770(11)
Ba1 Sn Ba2 1_655 . 15_555 60.749(11)
Ba1 Sn Ba1 10_545 . 10_555 174.93(3)
Ba1 Sn Ba2 10_545 . . 122.243(12)
Ba1 Sn Ba2 10_545 . 9_545 59.339(8)
Ba1 Sn Ba2 10_545 . 3_655 117.824(12)
Ba1 Sn Ba2 10_545 . 11_545 60.772(8)
Ba1 Sn Ba2 10_545 . 5_655 59.339(8)
Ba1 Sn Ba2 10_545 . 13_555 122.243(12)
Ba1 Sn Ba2 10_545 . 7_555 60.772(8)
Ba1 Sn Ba2 10_545 . 15_555 117.824(12)
Ba1 Sn Ba2 10_555 . . 60.772(8)
Ba1 Sn Ba2 10_555 . 9_545 117.824(12)
Ba1 Sn Ba2 10_555 . 3_655 59.339(8)
Ba1 Sn Ba2 10_555 . 11_545 122.243(12)
Ba1 Sn Ba2 10_555 . 5_655 117.824(12)
Ba1 Sn Ba2 10_555 . 13_555 60.772(8)
Ba1 Sn Ba2 10_555 . 7_555 122.243(12)
Ba1 Sn Ba2 10_555 . 15_555 59.339(8)
Ba2 Sn Ba2 . . 9_545 177.390(14)
Ba2 Sn Ba2 . . 3_655 60.067(9)
Ba2 Sn Ba2 . . 11_545 118.46(2)
Ba2 Sn Ba2 . . 5_655 90.056(11)
Ba2 Sn Ba2 . . 13_555 87.334(16)
Ba2 Sn Ba2 . . 7_555 61.514(12)
Ba2 Sn Ba2 . . 15_555 119.933(9)
Ba2 Sn Ba2 9_545 . 3_655 121.50(2)
Ba2 Sn Ba2 9_545 . 11_545 60.067(9)
Ba2 Sn Ba2 9_545 . 5_655 92.553(16)
Ba2 Sn Ba2 9_545 . 13_555 90.056(11)
Ba2 Sn Ba2 9_545 . 7_555 119.933(9)
Ba2 Sn Ba2 9_545 . 15_555 58.528(11)
Ba2 Sn Ba2 3_655 . 11_545 177.390(14)
Ba2 Sn Ba2 3_655 . 5_655 58.528(11)
Ba2 Sn Ba2 3_655 . 13_555 119.933(9)
Ba2 Sn Ba2 3_655 . 7_555 90.056(11)
Ba2 Sn Ba2 3_655 . 15_555 92.553(16)
Ba2 Sn Ba2 11_545 . 5_655 119.933(9)
Ba2 Sn Ba2 11_545 . 13_555 61.514(12)
Ba2 Sn Ba2 11_545 . 7_555 87.334(16)
Ba2 Sn Ba2 11_545 . 15_555 90.056(11)
Ba2 Sn Ba2 5_655 . 13_555 177.390(14)
Ba2 Sn Ba2 5_655 . 7_555 60.067(9)
Ba2 Sn Ba2 5_655 . 15_555 121.50(2)
Ba2 Sn Ba2 13_555 . 7_555 118.46(2)
Ba2 Sn Ba2 13_555 . 15_555 60.067(9)
Ba2 Sn Ba2 7_555 . 15_555 177.390(14)
Ba1 O Ba1 . . 2_554 180.0(5)
Ba1 O Ba2 . . . 89.949(13)
Ba1 O Ba2 . . 3_555 90.051(13)
Ba1 O Ba2 . . 5_555 90.051(13)
Ba1 O Ba2 . . 7_555 89.949(13)
Ba1 O Ba2 2_554 . . 90.051(13)
Ba1 O Ba2 2_554 . 3_555 89.949(13)
Ba1 O Ba2 2_554 . 5_555 89.949(13)
Ba1 O Ba2 2_554 . 7_555 90.051(13)
Ba2 O Ba2 . . 3_555 90.118(11)
Ba2 O Ba2 . . 5_555 180.0(5)
Ba2 O Ba2 . . 7_555 89.882(11)
Ba2 O Ba2 3_555 . 5_555 89.882(11)
Ba2 O Ba2 3_555 . 7_555 180.0(5)
Ba2 O Ba2 5_555 . 7_555 90.118(11)

loop_
_geom_bond_atom_site_label_1
_geom_bond_atom_site_label_2
_geom_bond_site_symmetry_1
_geom_bond_site_symmetry_2
_geom_bond_distance
Ba1 Ba2 . . 3.8421(7)
Ba1 Ba2 . 9_445 3.8456(7)
Ba1 Ba2 . 3_555 3.8456(7)
Ba1 Ba2 . 11_545 3.8421(7)
Ba1 Ba2 . 5_555 3.8456(7)
Ba1 Ba2 . 13_555 3.8421(7)
Ba1 Ba2 . 7_555 3.8421(7)
Ba1 Ba2 . 15_455 3.8456(7)
Ba1 Sn . 1_455 3.6667(14)
Ba1 Sn . 10_545 3.8418(10)
Ba1 Sn . 10_555 3.8418(10)
Ba1 O . . 2.7194(6)
Ba1 O . 2_555 2.7194(6)
Ba2 Ba2 . 3_555 3.8459(10)
Ba2 Ba2 . 3_655 3.8459(10)
Ba2 Ba2 . 7_555 3.8380(10)
Ba2 Ba2 . 7_565 3.8380(10)
Ba2 Sn . . 3.7525(8)
Ba2 Sn . 9_454 3.9257(8)
Ba2 Sn . 2_654 3.9257(8)
Ba2 Sn . 10_555 3.7525(8)
Ba2 O . . 2.7167(5)
Ba2 O . 10_555 2.7167(5)
